data_7052061
loop_
_publ_author_name
'Antti \%Ahman'
'Minna Luostarinen'
'Kari Rissanen'
'Maija Nissinen'

_publ_section_title
;
 Complexation of C-methyl pyrogallarene with small quaternary and
 tertiary alkyl ammonium cations
;
_journal_issue 1
_journal_name_full 'New Journal of Chemistry'
_journal_page_first 169
_journal_paper_doi 10.1039/b609117b
_journal_volume 31
_journal_year 2007
_chemical_formula_moiety 'C32 H32 O12, C3 H10 N, 2(C H4 O), CL'
_chemical_formula_sum 'C37 H50 Cl N O14'
_chemical_formula_weight 768.23
_chemical_name_systematic
;
?
;
_space_group_IT_number 14
_symmetry_cell_setting monoclinic
_symmetry_space_group_name_Hall '-P 2ybc'
_symmetry_space_group_name_H-M 'P 1 21/c 1'
_atom_sites_solution_hydrogens geom
_atom_sites_solution_primary direct
_atom_sites_solution_secondary difmap
_audit_creation_method SHELXL-97
_cell_angle_alpha 90.00
_cell_angle_beta 109.008(3)
_cell_angle_gamma 90.00
_cell_formula_units_Z 4
_cell_length_a 13.9176(7)
_cell_length_b 15.1093(9)
_cell_length_c 18.6526(10)
_cell_measurement_temperature 173.0(1)
_cell_volume 3708.5(4)
_computing_cell_refinement Denzo-SMN
_computing_data_collection Collect
_computing_data_reduction Denzo-SMN
_computing_structure_refinement 'SHELXL-97 (Sheldrick, 1997)'
_computing_structure_solution 'SHELXS-97 (Sheldrick, 1997)'
_diffrn_ambient_temperature 173.0(1)
_diffrn_measured_fraction_theta_full 0.990
_diffrn_measured_fraction_theta_max 0.990
_diffrn_measurement_device_type 'Nonius Kappa CCD'
_diffrn_radiation_monochromator graphite
_diffrn_radiation_source 'fine-focus sealed tube'
_diffrn_radiation_type MoK\a
_diffrn_radiation_wavelength 0.71073
_diffrn_reflns_av_R_equivalents 0.1278
_diffrn_reflns_av_sigmaI/netI 0.1452
_diffrn_reflns_limit_h_max 14
_diffrn_reflns_limit_h_min -17
_diffrn_reflns_limit_k_max 16
_diffrn_reflns_limit_k_min -18
_diffrn_reflns_limit_l_max 23
_diffrn_reflns_limit_l_min -21
_diffrn_reflns_number 23613
_diffrn_reflns_theta_full 26.04
_diffrn_reflns_theta_max 26.04
_diffrn_reflns_theta_min 3.88
_exptl_absorpt_coefficient_mu 0.174
_exptl_absorpt_correction_T_max 0.9983
_exptl_absorpt_correction_T_min 0.9498
_exptl_absorpt_correction_type none
_exptl_absorpt_process_details
;
?
;
_exptl_crystal_colour colourless
_exptl_crystal_density_diffrn 1.376
_exptl_crystal_density_method 'not measured'
_exptl_crystal_description block
_exptl_crystal_F_000 1632
_exptl_crystal_size_max 0.30
_exptl_crystal_size_mid 0.20
_exptl_crystal_size_min 0.01
_refine_diff_density_max 0.436
_refine_diff_density_min -0.411
_refine_diff_density_rms 0.090
_refine_ls_extinction_coef 0.0023(3)
_refine_ls_extinction_expression Fc^*^=kFc[1+0.001xFc^2^\l^3^/sin(2\q)]^-1/4^
_refine_ls_extinction_method SHELXL
_refine_ls_goodness_of_fit_ref 1.095
_refine_ls_hydrogen_treatment constr
_refine_ls_matrix_type full
_refine_ls_number_parameters 502
_refine_ls_number_reflns 7254
_refine_ls_number_restraints 0
_refine_ls_restrained_S_all 1.095
_refine_ls_R_factor_all 0.1739
_refine_ls_R_factor_gt 0.0837
_refine_ls_shift/su_max 0.000
_refine_ls_shift/su_mean 0.000
_refine_ls_structure_factor_coef Fsqd
_refine_ls_weighting_details 'calc w=1/[\s^2^(Fo^2^)+(0.0000P)^2^+11.9914P] where P=(Fo^2^+2Fc^2^)/3'
_refine_ls_weighting_scheme calc
_refine_ls_wR_factor_gt 0.1243
_refine_ls_wR_factor_ref 0.1549
_reflns_number_gt 4027
_reflns_number_total 7254
_reflns_threshold_expression >2sigma(I)
_cod_data_source_file b609117b.txt
_cod_data_source_block PC1_TriMA
_cod_original_sg_symbol_H-M P21/c
_cod_database_code 7052061

loop_
_symmetry_equiv_pos_as_xyz
'x, y, z'
'-x, y+1/2, -z+1/2'
'-x, -y, -z'
'x, -y-1/2, z-1/2'

loop_
_atom_site_label
_atom_site_type_symbol
_atom_site_fract_x
_atom_site_fract_y
_atom_site_fract_z
_atom_site_U_iso_or_equiv
_atom_site_adp_type
_atom_site_occupancy
_atom_site_symmetry_multiplicity
_atom_site_calc_flag
_atom_site_refinement_flags
_atom_site_disorder_assembly
_atom_site_disorder_group
C1 C 0.2638(3) 1.1399(3) 0.3596(2) 0.0154(10) Uani 1 1 d . . .
C2 C 0.3511(3) 1.0980(3) 0.3552(2) 0.0188(11) Uani 1 1 d . . .
H2 H 0.3954 1.1304 0.3355 0.023 Uiso 1 1 calc R . .
C3 C 0.3765(3) 1.0107(3) 0.3785(2) 0.0151(10) Uani 1 1 d . . .
C4 C 0.3100(3) 0.9649(3) 0.4066(2) 0.0150(10) Uani 1 1 d . . .
C5 C 0.2241(3) 1.0056(3) 0.4142(2) 0.0189(11) Uani 1 1 d . . .
C6 C 0.2005(3) 1.0914(3) 0.3894(2) 0.0184(11) Uani 1 1 d . . .
C7 C 0.4725(3) 0.9671(3) 0.3728(2) 0.0157(10) Uani 1 1 d . . .
H7 H 0.4921 0.9207 0.4132 0.019 Uiso 1 1 calc R . .
C8 C 0.4541(3) 0.9190(3) 0.2981(2) 0.0139(10) Uani 1 1 d . . .
C9 C 0.4610(3) 0.9626(3) 0.2335(2) 0.0146(10) Uani 1 1 d . . .
H9 H 0.4779 1.0238 0.2377 0.017 Uiso 1 1 calc R . .
C10 C 0.4445(3) 0.9217(3) 0.1638(2) 0.0151(10) Uani 1 1 d . . .
C11 C 0.4184(3) 0.8319(3) 0.1584(2) 0.0158(10) Uani 1 1 d . . .
C12 C 0.4096(3) 0.7866(3) 0.2209(2) 0.0155(10) Uani 1 1 d . . .
C13 C 0.4260(3) 0.8300(3) 0.2891(2) 0.0156(10) Uani 1 1 d . . .
C14 C 0.4504(3) 0.9717(3) 0.0944(2) 0.0146(10) Uani 1 1 d . . .
H14 H 0.4620 0.9266 0.0588 0.018 Uiso 1 1 calc R . .
C15 C 0.3494(3) 1.0163(3) 0.0534(2) 0.0146(10) Uani 1 1 d . . .
C16 C 0.3279(3) 1.1032(3) 0.0693(2) 0.0153(10) Uani 1 1 d . . .
H16 H 0.3791 1.1350 0.1068 0.018 Uiso 1 1 calc R . .
C17 C 0.2367(3) 1.1455(3) 0.0336(2) 0.0161(10) Uani 1 1 d . . .
C18 C 0.1616(3) 1.0974(3) -0.0205(2) 0.0183(10) Uani 1 1 d . . .
C19 C 0.1792(3) 1.0099(3) -0.0365(2) 0.0186(10) Uani 1 1 d . . .
C20 C 0.2723(3) 0.9708(3) -0.0006(2) 0.0163(10) Uani 1 1 d . . .
C21 C 0.2168(3) 1.2408(3) 0.0531(2) 0.0176(10) Uani 1 1 d . . .
H21 H 0.1670 1.2667 0.0063 0.021 Uiso 1 1 calc R . .
C22 C 0.1657(3) 1.2412(3) 0.1140(2) 0.0161(10) Uani 1 1 d . . .
C23 C 0.2197(3) 1.2390(3) 0.1914(2) 0.0178(10) Uani 1 1 d . . .
H23 H 0.2918 1.2397 0.2069 0.021 Uiso 1 1 calc R . .
C24 C 0.1734(3) 1.2359(3) 0.2473(2) 0.0151(10) Uani 1 1 d . . .
C25 C 0.0671(3) 1.2306(3) 0.2236(2) 0.0178(10) Uani 1 1 d . . .
C26 C 0.0112(3) 1.2342(3) 0.1469(3) 0.0180(10) Uani 1 1 d . . .
C27 C 0.0596(3) 1.2415(3) 0.0934(2) 0.0161(10) Uani 1 1 d . . .
C28 C 0.2349(3) 1.2347(3) 0.3318(2) 0.0175(10) Uani 1 1 d . . .
H28 H 0.1891 1.2574 0.3593 0.021 Uiso 1 1 calc R . .
C29 C 0.5615(3) 1.0315(3) 0.3905(3) 0.0210(11) Uani 1 1 d . . .
H29A H 0.6232 0.9995 0.3916 0.031 Uiso 1 1 calc R . .
H29B H 0.5716 1.0591 0.4399 0.031 Uiso 1 1 calc R . .
H29C H 0.5468 1.0774 0.3512 0.031 Uiso 1 1 calc R . .
C30 C 0.5402(3) 1.0359(3) 0.1135(3) 0.0222(11) Uani 1 1 d . . .
H30A H 0.5405 1.0667 0.0674 0.033 Uiso 1 1 calc R . .
H30B H 0.6038 1.0030 0.1347 0.033 Uiso 1 1 calc R . .
H30C H 0.5337 1.0793 0.1508 0.033 Uiso 1 1 calc R . .
C31 C 0.3116(3) 1.2992(3) 0.0736(3) 0.0239(11) Uani 1 1 d . . .
H31A H 0.2932 1.3602 0.0815 0.036 Uiso 1 1 calc R . .
H31B H 0.3406 1.2978 0.0323 0.036 Uiso 1 1 calc R . .
H31C H 0.3618 1.2771 0.1202 0.036 Uiso 1 1 calc R . .
C32 C 0.3267(4) 1.2973(3) 0.3513(3) 0.0267(12) Uani 1 1 d . . .
H32A H 0.3603 1.2981 0.4064 0.040 Uiso 1 1 calc R . .
H32B H 0.3037 1.3571 0.3336 0.040 Uiso 1 1 calc R . .
H32C H 0.3746 1.2765 0.3264 0.040 Uiso 1 1 calc R . .
O4 O 0.3233(2) 0.8787(2) 0.43217(18) 0.0244(8) Uani 1 1 d . . .
H4 H 0.3619 0.8523 0.4127 0.037 Uiso 1 1 calc R . .
O5 O 0.1573(2) 0.9619(2) 0.4419(2) 0.0286(9) Uani 1 1 d . . .
H5 H 0.1863 0.9180 0.4674 0.043 Uiso 1 1 calc R . .
O6 O 0.1122(2) 1.1304(2) 0.39361(18) 0.0223(8) Uani 1 1 d . . .
H6 H 0.0739 1.0913 0.4014 0.033 Uiso 1 1 calc R . .
O11 O 0.4036(2) 0.7887(2) 0.08977(16) 0.0190(7) Uani 1 1 d . . .
H11 H 0.3693 0.7426 0.0882 0.028 Uiso 1 1 calc R . .
O12 O 0.3874(2) 0.69728(19) 0.21934(17) 0.0210(7) Uani 1 1 d . . .
H12 H 0.3368 0.6862 0.1811 0.032 Uiso 1 1 calc R . .
O13 O 0.4157(2) 0.7838(2) 0.35004(16) 0.0220(8) Uani 1 1 d . . .
H13 H 0.3756 0.7413 0.3342 0.033 Uiso 1 1 calc R . .
O18 O 0.0678(2) 1.1305(2) -0.06219(18) 0.0259(8) Uani 1 1 d . . .
H18 H 0.0537 1.1740 -0.0394 0.039 Uiso 1 1 calc R . .
O19 O 0.1013(2) 0.9642(2) -0.08838(19) 0.0267(8) Uani 1 1 d . . .
H19 H 0.1185 0.9111 -0.0898 0.040 Uiso 1 1 calc R . .
O20 O 0.2824(2) 0.8858(2) -0.02499(17) 0.0212(7) Uani 1 1 d . . .
H20 H 0.3197 0.8560 0.0115 0.032 Uiso 1 1 calc R . .
O25 O 0.0098(2) 1.2246(2) 0.27107(17) 0.0253(8) Uani 1 1 d . . .
H25 H 0.0449 1.2020 0.3125 0.038 Uiso 1 1 calc R . .
O26 O -0.0933(2) 1.2284(2) 0.11998(17) 0.0249(8) Uani 1 1 d . . .
H26 H -0.1159 1.2298 0.1565 0.037 Uiso 1 1 calc R . .
O27 O 0.0033(2) 1.2458(2) 0.01703(16) 0.0234(8) Uani 1 1 d . . .
H27 H -0.0553 1.2644 0.0121 0.035 Uiso 1 1 calc R . .
N1 N 0.0945(3) 0.9399(2) 0.1781(2) 0.0214(9) Uani 1 1 d . . .
H1 H 0.0399 0.9369 0.1333 0.026 Uiso 1 1 calc R . .
C50 C 0.1558(4) 1.0188(3) 0.1724(3) 0.0397(14) Uani 1 1 d . . .
H50A H 0.2150 1.0235 0.2185 0.060 Uiso 1 1 calc R . .
H50B H 0.1141 1.0722 0.1669 0.060 Uiso 1 1 calc R . .
H50C H 0.1787 1.0126 0.1282 0.060 Uiso 1 1 calc R . .
C51 C 0.1539(4) 0.8580(3) 0.1830(4) 0.0465(16) Uani 1 1 d . . .
H51A H 0.1748 0.8527 0.1379 0.070 Uiso 1 1 calc R . .
H51B H 0.1121 0.8069 0.1861 0.070 Uiso 1 1 calc R . .
H51C H 0.2143 0.8601 0.2284 0.070 Uiso 1 1 calc R . .
C52 C 0.0517(4) 0.9465(4) 0.2410(3) 0.0415(15) Uani 1 1 d . . .
H52A H 0.0026 0.8987 0.2366 0.062 Uiso 1 1 calc R . .
H52B H 0.0177 1.0038 0.2384 0.062 Uiso 1 1 calc R . .
H52C H 0.1067 0.9415 0.2896 0.062 Uiso 1 1 calc R . .
Cl1 Cl 0.20945(9) 0.68304(8) 0.07036(7) 0.0239(3) Uani 1 1 d . . .
O50 O 0.2496(3) 0.8289(2) -0.17450(18) 0.0269(8) Uani 1 1 d . . .
H50 H 0.2620 0.8488 -0.1303 0.040 Uiso 1 1 calc R . .
C53 C 0.2115(4) 0.8988(4) -0.2282(3) 0.0362(14) Uani 1 1 d . . .
H53A H 0.1677 0.9377 -0.2103 0.054 Uiso 1 1 calc R . .
H53B H 0.1722 0.8735 -0.2774 0.054 Uiso 1 1 calc R . .
H53C H 0.2685 0.9330 -0.2337 0.054 Uiso 1 1 calc R . .
O51 O -0.0503(3) 1.0511(2) 0.4023(2) 0.0392(10) Uani 1 1 d . . .
H51 H -0.0923 1.0867 0.4099 0.059 Uiso 1 1 calc R . .
C54 C -0.0886(4) 0.9633(4) 0.3986(3) 0.0411(15) Uani 1 1 d . . .
H54A H -0.0915 0.9460 0.4485 0.062 Uiso 1 1 calc R . .
H54B H -0.0438 0.9227 0.3835 0.062 Uiso 1 1 calc R . .
H54C H -0.1570 0.9607 0.3613 0.062 Uiso 1 1 calc R . .

loop_
_atom_site_aniso_label
_atom_site_aniso_U_11
_atom_site_aniso_U_22
_atom_site_aniso_U_33
_atom_site_aniso_U_23
_atom_site_aniso_U_13
_atom_site_aniso_U_12
C1 0.020(3) 0.014(2) 0.010(2) -0.0017(19) 0.003(2) 0.003(2)
C2 0.021(3) 0.021(3) 0.014(2) 0.001(2) 0.004(2) -0.006(2)
C3 0.016(2) 0.016(2) 0.011(2) -0.0006(19) 0.0004(19) -0.001(2)
C4 0.024(3) 0.010(2) 0.012(2) 0.0049(18) 0.007(2) 0.003(2)
C5 0.025(3) 0.017(3) 0.017(2) 0.005(2) 0.010(2) -0.001(2)
C6 0.020(3) 0.021(3) 0.018(2) -0.005(2) 0.012(2) 0.001(2)
C7 0.019(2) 0.015(2) 0.012(2) -0.0008(19) 0.004(2) -0.001(2)
C8 0.007(2) 0.018(3) 0.017(2) -0.001(2) 0.0046(19) 0.0023(19)
C9 0.013(2) 0.014(2) 0.016(2) 0.0014(19) 0.0034(19) 0.000(2)
C10 0.011(2) 0.016(3) 0.018(2) 0.002(2) 0.0025(19) 0.0004(19)
C11 0.009(2) 0.022(3) 0.014(2) -0.004(2) 0.0006(19) 0.002(2)
C12 0.014(2) 0.012(2) 0.021(2) 0.003(2) 0.006(2) 0.0012(19)
C13 0.014(2) 0.017(3) 0.015(2) 0.002(2) 0.0028(19) -0.001(2)
C14 0.013(2) 0.017(3) 0.016(2) 0.0003(19) 0.008(2) -0.0016(19)
C15 0.013(2) 0.018(3) 0.011(2) 0.002(2) 0.0022(19) -0.002(2)
C16 0.014(2) 0.016(3) 0.015(2) -0.001(2) 0.004(2) -0.003(2)
C17 0.018(2) 0.015(2) 0.015(2) 0.0017(19) 0.004(2) 0.000(2)
C18 0.013(2) 0.024(3) 0.016(2) 0.001(2) 0.002(2) 0.003(2)
C19 0.013(2) 0.024(3) 0.017(2) -0.004(2) 0.003(2) -0.002(2)
C20 0.019(3) 0.012(2) 0.020(2) -0.006(2) 0.008(2) -0.003(2)
C21 0.017(2) 0.018(3) 0.015(2) 0.001(2) 0.002(2) 0.000(2)
C22 0.018(2) 0.009(2) 0.023(3) -0.001(2) 0.009(2) -0.001(2)
C23 0.018(2) 0.014(2) 0.020(2) 0.000(2) 0.003(2) -0.001(2)
C24 0.011(2) 0.012(2) 0.020(2) -0.0016(19) 0.002(2) 0.0010(19)
C25 0.019(3) 0.015(3) 0.019(2) 0.002(2) 0.007(2) 0.002(2)
C26 0.010(2) 0.019(3) 0.024(3) -0.003(2) 0.005(2) -0.002(2)
C27 0.013(2) 0.017(3) 0.015(2) 0.001(2) -0.0005(19) 0.005(2)
C28 0.018(2) 0.019(3) 0.014(2) 0.000(2) 0.005(2) -0.002(2)
C29 0.018(3) 0.021(3) 0.023(3) -0.001(2) 0.005(2) 0.000(2)
C30 0.014(2) 0.029(3) 0.026(3) 0.002(2) 0.009(2) -0.001(2)
C31 0.025(3) 0.019(3) 0.030(3) 0.003(2) 0.012(2) -0.002(2)
C32 0.028(3) 0.020(3) 0.029(3) -0.002(2) 0.005(2) -0.007(2)
O4 0.031(2) 0.0182(18) 0.032(2) 0.0055(16) 0.0205(17) 0.0043(15)
O5 0.029(2) 0.023(2) 0.042(2) 0.0168(17) 0.0230(18) 0.0076(16)
O6 0.0234(19) 0.0193(18) 0.0278(19) 0.0031(15) 0.0132(16) 0.0029(15)
O11 0.0265(19) 0.0169(18) 0.0160(16) -0.0030(14) 0.0104(15) -0.0056(15)
O12 0.026(2) 0.0144(17) 0.0206(18) -0.0017(14) 0.0053(15) -0.0063(14)
O13 0.030(2) 0.0189(19) 0.0171(17) 0.0015(14) 0.0079(15) -0.0069(15)
O18 0.0163(18) 0.025(2) 0.0279(19) -0.0110(16) -0.0041(15) 0.0047(15)
O19 0.0233(19) 0.0205(19) 0.0291(19) -0.0097(16) -0.0014(16) 0.0032(15)
O20 0.0220(19) 0.0178(18) 0.0191(17) -0.0043(15) 0.0004(15) 0.0036(15)
O25 0.0198(18) 0.040(2) 0.0182(18) 0.0054(16) 0.0085(15) 0.0041(16)
O26 0.0150(17) 0.035(2) 0.0252(18) -0.0008(17) 0.0077(15) 0.0007(15)
O27 0.0143(17) 0.035(2) 0.0192(18) -0.0003(15) 0.0026(14) 0.0080(16)
N1 0.014(2) 0.024(2) 0.022(2) -0.0045(18) -0.0002(17) -0.0023(18)
C50 0.036(3) 0.023(3) 0.059(4) 0.003(3) 0.014(3) -0.006(3)
C51 0.031(3) 0.023(3) 0.085(5) 0.000(3) 0.018(3) 0.007(3)
C52 0.045(4) 0.053(4) 0.029(3) -0.002(3) 0.016(3) -0.002(3)
Cl1 0.0191(6) 0.0253(7) 0.0262(6) -0.0023(5) 0.0059(5) -0.0023(5)
O50 0.031(2) 0.031(2) 0.0196(18) -0.0003(16) 0.0098(17) 0.0013(17)
C53 0.031(3) 0.046(4) 0.030(3) 0.002(3) 0.008(3) 0.004(3)
O51 0.028(2) 0.021(2) 0.077(3) 0.003(2) 0.027(2) 0.0015(17)
C54 0.042(4) 0.034(3) 0.051(4) 0.004(3) 0.021(3) -0.003(3)

loop_
_atom_type_symbol
_atom_type_description
_atom_type_scat_dispersion_real
_atom_type_scat_dispersion_imag
_atom_type_scat_source
C C 0.0033 0.0016 'International Tables Vol C Tables 4.2.6.8 and 6.1.1.4'
H H 0.0000 0.0000 'International Tables Vol C Tables 4.2.6.8 and 6.1.1.4'
Cl Cl 0.1484 0.1585 'International Tables Vol C Tables 4.2.6.8 and 6.1.1.4'
N N 0.0061 0.0033 'International Tables Vol C Tables 4.2.6.8 and 6.1.1.4'
O O 0.0106 0.0060 'International Tables Vol C Tables 4.2.6.8 and 6.1.1.4'

loop_
_geom_angle_atom_site_label_1
_geom_angle_atom_site_label_2
_geom_angle_atom_site_label_3
_geom_angle
_geom_angle_site_symmetry_1
_geom_angle_site_symmetry_3
_geom_angle_publ_flag
C6 C1 C2 117.4(4) . . ?
C6 C1 C28 119.8(4) . . ?
C2 C1 C28 122.8(4) . . ?
C1 C2 C3 123.1(4) . . ?
C4 C3 C2 117.2(4) . . ?
C4 C3 C7 121.2(4) . . ?
C2 C3 C7 121.7(4) . . ?
O4 C4 C3 124.9(4) . . ?
O4 C4 C5 113.9(4) . . ?
C3 C4 C5 121.2(4) . . ?
O5 C5 C6 117.5(4) . . ?
O5 C5 C4 122.4(4) . . ?
C6 C5 C4 120.0(4) . . ?
C5 C6 O6 120.0(4) . . ?
C5 C6 C1 121.0(4) . . ?
O6 C6 C1 119.0(4) . . ?
C8 C7 C3 112.4(4) . . ?
C8 C7 C29 112.8(3) . . ?
C3 C7 C29 112.2(4) . . ?
C13 C8 C9 116.3(4) . . ?
C13 C8 C7 122.0(4) . . ?
C9 C8 C7 121.7(4) . . ?
C10 C9 C8 123.9(4) . . ?
C9 C10 C11 117.3(4) . . ?
C9 C10 C14 122.4(4) . . ?
C11 C10 C14 120.2(4) . . ?
O11 C11 C12 120.9(4) . . ?
O11 C11 C10 118.6(4) . . ?
C12 C11 C10 120.5(4) . . ?
C13 C12 O12 116.9(4) . . ?
C13 C12 C11 120.3(4) . . ?
O12 C12 C11 122.8(4) . . ?
O13 C13 C12 119.1(4) . . ?
O13 C13 C8 119.2(4) . . ?
C12 C13 C8 121.7(4) . . ?
C15 C14 C10 110.4(3) . . ?
C15 C14 C30 112.7(4) . . ?
C10 C14 C30 112.5(4) . . ?
C20 C15 C16 116.8(4) . . ?
C20 C15 C14 120.8(4) . . ?
C16 C15 C14 122.4(4) . . ?
C17 C16 C15 123.9(4) . . ?
C16 C17 C18 117.4(4) . . ?
C16 C17 C21 122.0(4) . . ?
C18 C17 C21 120.6(4) . . ?
O18 C18 C19 115.1(4) . . ?
O18 C18 C17 124.5(4) . . ?
C19 C18 C17 120.4(4) . . ?
O19 C19 C20 121.6(4) . . ?
O19 C19 C18 118.2(4) . . ?
C20 C19 C18 120.2(4) . . ?
C19 C20 O20 114.6(4) . . ?
C19 C20 C15 121.3(4) . . ?
O20 C20 C15 124.1(4) . . ?
C22 C21 C31 112.6(4) . . ?
C22 C21 C17 110.2(3) . . ?
C31 C21 C17 113.2(4) . . ?
C23 C22 C27 116.6(4) . . ?
C23 C22 C21 123.2(4) . . ?
C27 C22 C21 120.1(4) . . ?
C24 C23 C22 123.5(4) . . ?
C23 C24 C25 117.6(4) . . ?
C23 C24 C28 122.1(4) . . ?
C25 C24 C28 120.2(4) . . ?
O25 C25 C26 114.7(4) . . ?
O25 C25 C24 125.1(4) . . ?
C26 C25 C24 120.1(4) . . ?
O26 C26 C27 116.6(4) . . ?
O26 C26 C25 122.9(4) . . ?
C27 C26 C25 120.5(4) . . ?
C26 C27 O27 120.1(4) . . ?
C26 C27 C22 121.5(4) . . ?
O27 C27 C22 118.4(4) . . ?
C24 C28 C1 110.9(4) . . ?
C24 C28 C32 112.3(4) . . ?
C1 C28 C32 112.9(4) . . ?
C51 N1 C52 111.7(4) . . ?
C51 N1 C50 110.7(4) . . ?
C52 N1 C50 112.9(4) . . ?

loop_
_geom_bond_atom_site_label_1
_geom_bond_atom_site_label_2
_geom_bond_distance
_geom_bond_site_symmetry_2
_geom_bond_publ_flag
C1 C6 1.394(6) . ?
C1 C2 1.396(6) . ?
C1 C28 1.532(6) . ?
C2 C3 1.397(6) . ?
C3 C4 1.388(6) . ?
C3 C7 1.525(6) . ?
C4 O4 1.377(5) . ?
C4 C5 1.393(6) . ?
C5 O5 1.371(5) . ?
C5 C6 1.379(6) . ?
C6 O6 1.387(5) . ?
C7 C8 1.516(6) . ?
C7 C29 1.525(6) . ?
C8 C13 1.395(6) . ?
C8 C9 1.405(6) . ?
C9 C10 1.389(6) . ?
C10 C11 1.400(6) . ?
C10 C14 1.525(6) . ?
C11 O11 1.391(5) . ?
C11 C12 1.392(6) . ?
C12 C13 1.382(6) . ?
C12 O12 1.383(5) . ?
C13 O13 1.380(5) . ?
C14 C15 1.522(6) . ?
C14 C30 1.529(6) . ?
C15 C20 1.390(6) . ?
C15 C16 1.399(6) . ?
C16 C17 1.383(6) . ?
C17 C18 1.398(6) . ?
C17 C21 1.531(6) . ?
C18 O18 1.377(5) . ?
C18 C19 1.394(6) . ?
C19 O19 1.380(5) . ?
C19 C20 1.383(6) . ?
C20 O20 1.385(5) . ?
C21 C22 1.524(6) . ?
C21 C31 1.529(6) . ?
C22 C23 1.395(6) . ?
C22 C27 1.399(6) . ?
C23 C24 1.392(6) . ?
C24 C25 1.402(6) . ?
C24 C28 1.530(6) . ?
C25 O25 1.374(5) . ?
C25 C26 1.388(6) . ?
C26 O26 1.378(5) . ?
C26 C27 1.379(6) . ?
C27 O27 1.385(5) . ?
C28 C32 1.534(6) . ?
N1 C51 1.473(6) . ?
N1 C52 1.481(6) . ?
N1 C50 1.490(6) . ?
O50 C53 1.433(6) . ?
O51 C54 1.424(6) . ?

loop_
_geom_hbond_atom_site_label_D
_geom_hbond_atom_site_label_H
_geom_hbond_atom_site_label_A
_geom_hbond_distance_DH
_geom_hbond_distance_HA
_geom_hbond_distance_DA
_geom_hbond_angle_DHA
_geom_hbond_site_symmetry_A
O4 H4 O13 0.84 1.89 2.709(4) 164.9 .
O5 H5 Cl1 0.84 2.39 3.152(3) 150.9 4_576
O6 H6 O51 0.84 1.84 2.611(4) 152.4 .
O6 H6 O5 0.84 2.27 2.705(4) 112.3 .
O11 H11 Cl1 0.84 2.32 3.057(3) 146.5 .
O12 H12 Cl1 0.84 2.24 3.069(3) 168.3 .
O13 H13 O50 0.84 2.01 2.787(5) 153.5 4_576
O18 H18 O27 0.84 1.80 2.624(4) 164.6 .
O19 H19 O26 0.84 2.18 2.964(5) 155.2 3_575
O19 H19 O20 0.84 2.24 2.685(4) 113.4 .
O20 H20 O11 0.84 1.85 2.688(4) 178.3 .
O25 H25 O6 0.84 1.85 2.676(4) 168.1 .
O26 H26 O50 0.84 2.18 2.822(4) 132.8 3_575
O26 H26 O25 0.84 2.28 2.715(4) 112.5 .
O27 H27 Cl1 0.84 2.33 3.072(3) 147.0 3_575
N1 H1 O18 0.93 1.94 2.780(5) 149.9 3_575
N1 H1 O19 0.93 2.39 3.059(5) 128.5 3_575
O50 H50 O20 0.84 1.97 2.810(4) 174.3 .
O51 H51 Cl1 0.84 2.30 3.142(4) 179.2 2

loop_
_geom_torsion_atom_site_label_1
_geom_torsion_atom_site_label_2
_geom_torsion_atom_site_label_3
_geom_torsion_atom_site_label_4
_geom_torsion
_geom_torsion_site_symmetry_1
_geom_torsion_site_symmetry_2
_geom_torsion_site_symmetry_3
_geom_torsion_site_symmetry_4
_geom_torsion_publ_flag
C6 C1 C2 C3 0.6(6) . . . . ?
C28 C1 C2 C3 -178.1(4) . . . . ?
C1 C2 C3 C4 0.4(6) . . . . ?
C1 C2 C3 C7 179.9(4) . . . . ?
C2 C3 C4 O4 -179.8(4) . . . . ?
C7 C3 C4 O4 0.6(7) . . . . ?
C2 C3 C4 C5 -2.6(6) . . . . ?
C7 C3 C4 C5 177.8(4) . . . . ?
O4 C4 C5 O5 -2.5(6) . . . . ?
C3 C4 C5 O5 -180.0(4) . . . . ?
O4 C4 C5 C6 -178.7(4) . . . . ?
C3 C4 C5 C6 3.8(7) . . . . ?
O5 C5 C6 O6 0.5(6) . . . . ?
C4 C5 C6 O6 176.9(4) . . . . ?
O5 C5 C6 C1 -179.2(4) . . . . ?
C4 C5 C6 C1 -2.8(7) . . . . ?
C2 C1 C6 C5 0.6(6) . . . . ?
C28 C1 C6 C5 179.4(4) . . . . ?
C2 C1 C6 O6 -179.0(4) . . . . ?
C28 C1 C6 O6 -0.3(6) . . . . ?
C4 C3 C7 C8 88.3(5) . . . . ?
C2 C3 C7 C8 -91.2(5) . . . . ?
C4 C3 C7 C29 -143.4(4) . . . . ?
C2 C3 C7 C29 37.1(6) . . . . ?
C3 C7 C8 C13 -90.4(5) . . . . ?
C29 C7 C8 C13 141.6(4) . . . . ?
C3 C7 C8 C9 87.3(5) . . . . ?
C29 C7 C8 C9 -40.7(6) . . . . ?
C13 C8 C9 C10 -1.9(6) . . . . ?
C7 C8 C9 C10 -179.7(4) . . . . ?
C8 C9 C10 C11 0.7(6) . . . . ?
C8 C9 C10 C14 178.7(4) . . . . ?
C9 C10 C11 O11 -178.6(4) . . . . ?
C14 C10 C11 O11 3.4(6) . . . . ?
C9 C10 C11 C12 0.1(6) . . . . ?
C14 C10 C11 C12 -177.9(4) . . . . ?
O11 C11 C12 C13 179.0(4) . . . . ?
C10 C11 C12 C13 0.3(6) . . . . ?
O11 C11 C12 O12 0.9(6) . . . . ?
C10 C11 C12 O12 -177.8(4) . . . . ?
O12 C12 C13 O13 -2.5(6) . . . . ?
C11 C12 C13 O13 179.3(4) . . . . ?
O12 C12 C13 C8 176.6(4) . . . . ?
C11 C12 C13 C8 -1.6(7) . . . . ?
C9 C8 C13 O13 -178.6(4) . . . . ?
C7 C8 C13 O13 -0.7(6) . . . . ?
C9 C8 C13 C12 2.3(6) . . . . ?
C7 C8 C13 C12 -179.9(4) . . . . ?
C9 C10 C14 C15 -84.9(5) . . . . ?
C11 C10 C14 C15 93.0(5) . . . . ?
C9 C10 C14 C30 42.0(6) . . . . ?
C11 C10 C14 C30 -140.1(4) . . . . ?
C10 C14 C15 C20 -86.3(5) . . . . ?
C30 C14 C15 C20 146.9(4) . . . . ?
C10 C14 C15 C16 91.7(5) . . . . ?
C30 C14 C15 C16 -35.0(5) . . . . ?
C20 C15 C16 C17 -1.3(6) . . . . ?
C14 C15 C16 C17 -179.5(4) . . . . ?
C15 C16 C17 C18 1.1(6) . . . . ?
C15 C16 C17 C21 179.9(4) . . . . ?
C16 C17 C18 O18 -178.4(4) . . . . ?
C21 C17 C18 O18 2.8(6) . . . . ?
C16 C17 C18 C19 0.6(6) . . . . ?
C21 C17 C18 C19 -178.2(4) . . . . ?
O18 C18 C19 O19 -3.2(6) . . . . ?
C17 C18 C19 O19 177.8(4) . . . . ?
O18 C18 C19 C20 177.1(4) . . . . ?
C17 C18 C19 C20 -2.0(6) . . . . ?
O19 C19 C20 O20 4.3(6) . . . . ?
C18 C19 C20 O20 -175.9(4) . . . . ?
O19 C19 C20 C15 -178.0(4) . . . . ?
C18 C19 C20 C15 1.8(7) . . . . ?
C16 C15 C20 C19 -0.1(6) . . . . ?
C14 C15 C20 C19 178.0(4) . . . . ?
C16 C15 C20 O20 177.3(4) . . . . ?
C14 C15 C20 O20 -4.5(6) . . . . ?
C16 C17 C21 C22 -92.8(5) . . . . ?
C18 C17 C21 C22 86.0(5) . . . . ?
C16 C17 C21 C31 34.3(6) . . . . ?
C18 C17 C21 C31 -146.9(4) . . . . ?
C31 C21 C22 C23 -40.6(6) . . . . ?
C17 C21 C22 C23 86.8(5) . . . . ?
C31 C21 C22 C27 141.1(4) . . . . ?
C17 C21 C22 C27 -91.5(5) . . . . ?
C27 C22 C23 C24 1.0(6) . . . . ?
C21 C22 C23 C24 -177.4(4) . . . . ?
C22 C23 C24 C25 3.0(7) . . . . ?
C22 C23 C24 C28 -179.2(4) . . . . ?
C23 C24 C25 O25 178.2(4) . . . . ?
C28 C24 C25 O25 0.4(7) . . . . ?
C23 C24 C25 C26 -4.0(6) . . . . ?
C28 C24 C25 C26 178.2(4) . . . . ?
O25 C25 C26 O26 -2.7(6) . . . . ?
C24 C25 C26 O26 179.4(4) . . . . ?
O25 C25 C26 C27 179.1(4) . . . . ?
C24 C25 C26 C27 1.1(7) . . . . ?
O26 C26 C27 O27 2.2(6) . . . . ?
C25 C26 C27 O27 -179.5(4) . . . . ?
O26 C26 C27 C22 -175.2(4) . . . . ?
C25 C26 C27 C22 3.1(7) . . . . ?
C23 C22 C27 C26 -4.1(6) . . . . ?
C21 C22 C27 C26 174.3(4) . . . . ?
C23 C22 C27 O27 178.5(4) . . . . ?
C21 C22 C27 O27 -3.1(6) . . . . ?
C23 C24 C28 C1 -87.2(5) . . . . ?
C25 C24 C28 C1 90.5(5) . . . . ?
C23 C24 C28 C32 40.2(6) . . . . ?
C25 C24 C28 C32 -142.1(4) . . . . ?
C6 C1 C28 C24 -91.9(5) . . . . ?
C2 C1 C28 C24 86.8(5) . . . . ?
C6 C1 C28 C32 141.1(4) . . . . ?
C2 C1 C28 C32 -40.2(6) . . . . ?
